data_1510002
loop_
_publ_author_name
'Kim, Y.'
'Lee, S.H.'
'Seff, K.'

_publ_section_title
;
 Erratum to: "Weak Ag(+) - Ag(+) bonding in zeolite X. Crystal structures
 of Ag92 Si100 Al92 O384 hydrated and fully dehydrated in flowing oxygen"
;
_journal_name_full 'Microporous and Mesoporous Materials'
_journal_page_first 61
_journal_page_last 63
_journal_paper_doi 10.1016/S1387-1811(02)00277-9
_journal_volume 52
_journal_year 2002
_chemical_formula_sum 'Ag92 Al92 O384 Si100'
_chemical_name_systematic 'Ag92 (Al92 Si100 O384)'
_space_group_IT_number 203
_symmetry_space_group_name_Hall '-F 2uv 2vw 3'
_symmetry_space_group_name_H-M 'F d -3 :2'
_cell_angle_alpha 90
_cell_angle_beta 90
_cell_angle_gamma 90
_cell_formula_units_Z 1
_cell_length_a 25.2
_cell_length_b 25.2
_cell_length_c 25.2
_cell_volume 16003.008
_citation_journal_id_ASTM MIMMFJ
_cod_data_source_file silver3-x_315.cif
_cod_data_source_block Ag92Al92O384Si100
_cod_original_cell_volume 16003.01
_cod_database_code 1510002

loop_
_symmetry_equiv_pos_as_xyz
x,y,z
-x+1/4,-y+1/4,z
x,-y+1/4,-z+1/4
-x+1/4,y,-z+1/4
z,x,y
-z+1/4,-x+1/4,y
z,-x+1/4,-y+1/4
-z+1/4,x,-y+1/4
y,z,x
y,-z+1/4,-x+1/4
-y+1/4,z,-x+1/4
-y+1/4,-z+1/4,x
-x,-y,-z
x-1/4,y-1/4,-z
-x,y-1/4,z-1/4
x-1/4,-y,z-1/4
-z,-x,-y
z-1/4,x-1/4,-y
-z,x-1/4,y-1/4
z-1/4,-x,y-1/4
-y,-z,-x
-y,z-1/4,x-1/4
y-1/4,-z,x-1/4
y-1/4,z-1/4,-x
x,y+1/2,z+1/2
-x+1/4,-y+3/4,z+1/2
x,-y+3/4,-z+3/4
-x+1/4,y+1/2,-z+3/4
z,x+1/2,y+1/2
-z+1/4,-x+3/4,y+1/2
z,-x+3/4,-y+3/4
-z+1/4,x+1/2,-y+3/4
y,z+1/2,x+1/2
y,-z+3/4,-x+3/4
-y+1/4,z+1/2,-x+3/4
-y+1/4,-z+3/4,x+1/2
-x,-y+1/2,-z+1/2
x-1/4,y+1/4,-z+1/2
-x,y+1/4,z+1/4
x-1/4,-y+1/2,z+1/4
-z,-x+1/2,-y+1/2
z-1/4,x+1/4,-y+1/2
-z,x+1/4,y+1/4
z-1/4,-x+1/2,y+1/4
-y,-z+1/2,-x+1/2
-y,z+1/4,x+1/4
y-1/4,-z+1/2,x+1/4
y-1/4,z+1/4,-x+1/2
x+1/2,y,z+1/2
-x+3/4,-y+1/4,z+1/2
x+1/2,-y+1/4,-z+3/4
-x+3/4,y,-z+3/4
z+1/2,x,y+1/2
-z+3/4,-x+1/4,y+1/2
z+1/2,-x+1/4,-y+3/4
-z+3/4,x,-y+3/4
y+1/2,z,x+1/2
y+1/2,-z+1/4,-x+3/4
-y+3/4,z,-x+3/4
-y+3/4,-z+1/4,x+1/2
-x+1/2,-y,-z+1/2
x+1/4,y-1/4,-z+1/2
-x+1/2,y-1/4,z+1/4
x+1/4,-y,z+1/4
-z+1/2,-x,-y+1/2
z+1/4,x-1/4,-y+1/2
-z+1/2,x-1/4,y+1/4
z+1/4,-x,y+1/4
-y+1/2,-z,-x+1/2
-y+1/2,z-1/4,x+1/4
y+1/4,-z,x+1/4
y+1/4,z-1/4,-x+1/2
x+1/2,y+1/2,z
-x+3/4,-y+3/4,z
x+1/2,-y+3/4,-z+1/4
-x+3/4,y+1/2,-z+1/4
z+1/2,x+1/2,y
-z+3/4,-x+3/4,y
z+1/2,-x+3/4,-y+1/4
-z+3/4,x+1/2,-y+1/4
y+1/2,z+1/2,x
y+1/2,-z+3/4,-x+1/4
-y+3/4,z+1/2,-x+1/4
-y+3/4,-z+3/4,x
-x+1/2,-y+1/2,-z
x+1/4,y+1/4,-z
-x+1/2,y+1/4,z-1/4
x+1/4,-y+1/2,z-1/4
-z+1/2,-x+1/2,-y
z+1/4,x+1/4,-y
-z+1/2,x+1/4,y-1/4
z+1/4,-x+1/2,y-1/4
-y+1/2,-z+1/2,-x
-y+1/2,z+1/4,x-1/4
y+1/4,-z+1/2,x-1/4
y+1/4,z+1/4,-x

loop_
_atom_site_label
_atom_site_type_symbol
_atom_site_fract_x
_atom_site_fract_y
_atom_site_fract_z
_atom_site_occupancy
_atom_site_U_iso_or_equiv
O4 O-2 -0.07 0.0766 0.177 1 0.0
Si1 Si+4 -0.0544 0.1248 0.0351 1 0.0
Ag3 Ag+1 0.0747 0.0747 0.0747 0.1875 0.0
O2 O-2 -0.0012 -0.0027 0.1424 1 0.0
O3 O-2 -0.0345 0.0742 0.0711 1 0.0
Ag6 Ag+1 0.1005 0.1494 0.3946 0.1667 0.0
Al1 Al+3 -0.0551 0.036 0.1243 0.9583 0.0
Ag2 Ag+1 0.0369 0.0369 0.0369 0.8125 0.0
Ag5 Ag+1 0.125 0.125 0.2001 0.0417 0.0
Ag4 Ag+1 0.2219 0.2219 0.2219 1 0.0
O1 O-2 0.8917 -0.0004 0.105 1 0.0
Ag7 Ag+1 0.3006 0.1552 0.4489 0.0417 0.0
Ag8 Ag+1 0.2622 0.1663 0.4327 0.0313 0.0
Si2 Si+4 -0.0551 0.036 0.1243 0.0417 0.0
Ag1 Ag+1 0 0 0 0.1875 0.0
